data_4125397
loop_
_publ_author_name
'Bandyopadhyay, Anupam'
'Cambray, Samantha'
'Gao, Jianmin'

_publ_section_title
;
 Fast Diazaborine Formation of Semicarbazide Enables Facile Labeling of
 Bacterial Pathogens.
;
_journal_issue 2
_journal_name_full 'Journal of the American Chemical Society'
_journal_page_first 871
_journal_page_last 878
_journal_paper_doi 10.1021/jacs.6b11115
_journal_volume 139
_journal_year 2017
_chemical_absolute_configuration unk
_chemical_formula_moiety 'C21 H31 B N4 O6, 0.375(C H4 O)'
_chemical_formula_sum 'C21.38 H32.5 B N4 O6.38'
_chemical_formula_weight 458.32
_space_group_crystal_system triclinic
_space_group_IT_number 1
_space_group_name_Hall 'P 1'
_space_group_name_H-M_alt 'P 1'
_symmetry_space_group_name_Hall 'P 1'
_symmetry_space_group_name_H-M 'P 1'
_atom_sites_solution_hydrogens geom
_atom_sites_solution_primary direct
_atom_sites_solution_secondary difmap
_audit_creation_method SHELXL-2014/7
_cell_angle_alpha 100.992(4)
_cell_angle_beta 97.611(4)
_cell_angle_gamma 91.693(3)
_cell_formula_units_Z 4
_cell_length_a 11.1773(5)
_cell_length_b 12.6727(6)
_cell_length_c 18.2164(11)
_cell_measurement_reflns_used 4482
_cell_measurement_temperature 100(2)
_cell_measurement_theta_max 65.47
_cell_measurement_theta_min 2.50
_cell_volume 2506.7(2)
_computing_cell_refinement 'SAINT (Bruker, 2014)'
_computing_data_collection 'APEX2 (Bruker, 2014)'
_computing_data_reduction 'SAINT (Bruker, 2014)'
_computing_molecular_graphics 'Bruker SHELXTL'
_computing_publication_material 'Bruker SHELXTL'
_computing_structure_refinement 'SHELXL-2014 (Sheldrick, 2014)'
_computing_structure_solution 'SHELXL-2014 (Sheldrick, 2014)'
_diffrn_ambient_temperature 100(2)
_diffrn_measured_fraction_theta_full 0.986
_diffrn_measured_fraction_theta_max 0.986
_diffrn_measurement_device_type 'Bruker Kappa DUO CCD diffractometer'
_diffrn_measurement_method '\f and \w scans'
_diffrn_radiation_monochromator mirrors
_diffrn_radiation_type CuK\a
_diffrn_radiation_wavelength 1.54178
_diffrn_reflns_av_R_equivalents 0.0836
_diffrn_reflns_av_unetI/netI 0.1332
_diffrn_reflns_Laue_measured_fraction_full 0.986
_diffrn_reflns_Laue_measured_fraction_max 0.986
_diffrn_reflns_limit_h_max 13
_diffrn_reflns_limit_h_min -13
_diffrn_reflns_limit_k_max 14
_diffrn_reflns_limit_k_min -12
_diffrn_reflns_limit_l_max 21
_diffrn_reflns_limit_l_min -21
_diffrn_reflns_number 8844
_diffrn_reflns_point_group_measured_fraction_full 0.493
_diffrn_reflns_point_group_measured_fraction_max 0.493
_diffrn_reflns_theta_full 67.150
_diffrn_reflns_theta_max 67.150
_diffrn_reflns_theta_min 2.496
_diffrn_source 'microfocus sealed tube'
_diffrn_source_type 'Incoatec I\uS'
_exptl_absorpt_coefficient_mu 0.736
_exptl_absorpt_correction_T_max 0.7528
_exptl_absorpt_correction_T_min 0.5078
_exptl_absorpt_correction_type multi-scan
_exptl_absorpt_process_details
;
Sheldrick, G.M. (2013). SADABS. Bruker AXS Inc. Madison, WI USA.
;
_exptl_crystal_colour colorless
_exptl_crystal_density_diffrn 1.214
_exptl_crystal_density_meas ?
_exptl_crystal_density_method none
_exptl_crystal_description needle
_exptl_crystal_F_000 979
_exptl_crystal_size_max 0.300
_exptl_crystal_size_mid 0.050
_exptl_crystal_size_min 0.030
_refine_diff_density_max 0.449
_refine_diff_density_min -0.357
_refine_diff_density_rms 0.069
_refine_ls_abs_structure_details
;
No quotients, so Flack parameter determined by classical intensity fit
;
_refine_ls_abs_structure_Flack 0.1(4)
_refine_ls_extinction_method none
_refine_ls_goodness_of_fit_ref 0.976
_refine_ls_hydrogen_treatment constr
_refine_ls_matrix_type full
_refine_ls_number_parameters 1222
_refine_ls_number_reflns 8844
_refine_ls_number_restraints 1005
_refine_ls_restrained_S_all 0.937
_refine_ls_R_factor_all 0.1250
_refine_ls_R_factor_gt 0.0905
_refine_ls_shift/su_max 0.000
_refine_ls_shift/su_mean 0.000
_refine_ls_structure_factor_coef Fsqd
_refine_ls_weighting_details 'w=1/[\s^2^(Fo^2^)+(0.1417P)^2^] where P=(Fo^2^+2Fc^2^)/3'
_refine_ls_weighting_scheme calc
_refine_ls_wR_factor_gt 0.2294
_refine_ls_wR_factor_ref 0.2604
_reflns_Friedel_coverage 0.000
_reflns_Friedel_fraction_full 0.000
_reflns_Friedel_fraction_max 0.000
_reflns_number_gt 5290
_reflns_number_total 8844
_reflns_threshold_expression 'I > 2\s(I)'
_cod_data_source_file ja6b11115_si_003.cif
_cod_data_source_block C21H31BN4O6
_cod_depositor_comments
;
The following automatic conversions were performed:

'_exptl_crystal_density_meas' value 'not measured' was changed to '?'
- the value is perceived as not measured.

Automatic conversion script
Id: cif_fix_values 4268 2015-11-12 08:31:59Z antanas 

 Adding full bibliography for 4125397.cif.
;
_cod_original_formula_sum 'C21.38 H32.50 B N4 O6.38'
_cod_database_code 4125397
_shelx_shelxl_version_number 2014/7
_shelx_space_group_comment
;
The symmetry employed for this shelxl refinement is uniquely defined
by the following loop, which should always be used as a source of
symmetry information in preference to the above space-group names.
They are only intended as comments.
;
_shelx_estimated_absorpt_t_min 0.809
_shelx_estimated_absorpt_t_max 0.978

loop_
_space_group_symop_operation_xyz
'x, y, z'

loop_
_atom_site_label
_atom_site_type_symbol
_atom_site_fract_x
_atom_site_fract_y
_atom_site_fract_z
_atom_site_U_iso_or_equiv
_atom_site_adp_type
_atom_site_occupancy
_atom_site_site_symmetry_order
_atom_site_calc_flag
_atom_site_refinement_flags_posn
_atom_site_refinement_flags_adp
_atom_site_refinement_flags_occupancy
O1 O 0.3332(6) 0.3453(5) 0.5086(4) 0.0641(16) Uani 1 1 d . U .
O2 O 0.5398(6) 0.4567(5) 0.5370(4) 0.0672(17) Uani 1 1 d . U .
H2O H 0.4644 0.4487 0.5250 0.101 Uiso 1 1 calc R U .
O3 O 1.3226(6) 0.3404(6) 0.7833(5) 0.079(2) Uani 1 1 d . U .
O4 O 1.2379(6) 0.1706(6) 0.7655(4) 0.0685(16) Uani 1 1 d . U .
O5 O 0.9608(7) 0.5262(6) 0.8388(5) 0.087(2) Uani 1 1 d . U .
O6 O 0.9161(7) 0.3479(6) 0.8137(5) 0.084(2) Uani 1 1 d . U .
N1 N 0.5079(6) 0.2678(6) 0.5468(4) 0.0523(16) Uani 1 1 d . U .
N2 N 0.5493(7) 0.1717(6) 0.5624(5) 0.0596(18) Uani 1 1 d . U .
N3 N 0.3216(7) 0.1724(6) 0.5185(5) 0.0621(19) Uani 1 1 d . U .
H3A H 0.2431 0.1664 0.5035 0.075 Uiso 1 1 calc R U .
H3B H 0.3595 0.1165 0.5299 0.075 Uiso 1 1 calc R U .
N4 N 1.0844(7) 0.4101(7) 0.7811(5) 0.0705(19) Uani 1 1 d . U .
H4N H 1.1380 0.4639 0.7853 0.085 Uiso 1 1 calc R U .
B1 B 0.5838(9) 0.3631(9) 0.5544(7) 0.059(2) Uani 1 1 d . U .
C1 C 0.3819(8) 0.2644(8) 0.5239(6) 0.058(2) Uani 1 1 d . U .
C2 C 0.7194(8) 0.3511(8) 0.5777(6) 0.059(2) Uani 1 1 d . U .
C3 C 0.8099(8) 0.4365(8) 0.5879(6) 0.065(2) Uani 1 1 d . U .
H3 H 0.7884 0.5050 0.5782 0.078 Uiso 1 1 calc R U .
C4 C 0.9287(8) 0.4193(8) 0.6121(6) 0.060(2) Uani 1 1 d . U .
H4 H 0.9875 0.4775 0.6198 0.072 Uiso 1 1 calc R U .
C5 C 0.9656(8) 0.3205(8) 0.6255(6) 0.059(2) Uani 1 1 d . U .
C6 C 0.8767(8) 0.2379(8) 0.6164(6) 0.065(2) Uani 1 1 d . U .
H6 H 0.8986 0.1694 0.6259 0.078 Uiso 1 1 calc R U .
C7 C 0.7570(8) 0.2545(7) 0.5937(6) 0.057(2) Uani 1 1 d . U .
C8 C 0.6625(8) 0.1650(7) 0.5846(5) 0.055(2) Uani 1 1 d . U .
C9 C 0.6964(9) 0.0573(8) 0.6023(7) 0.073(3) Uani 1 1 d . U .
H9A H 0.6240 0.0084 0.5928 0.109 Uiso 1 1 calc R U .
H9B H 0.7316 0.0667 0.6556 0.109 Uiso 1 1 calc R U .
H9C H 0.7556 0.0267 0.5703 0.109 Uiso 1 1 calc R U .
C10 C 1.0934(8) 0.3031(8) 0.6553(6) 0.063(2) Uani 1 1 d . U .
H10A H 1.1475 0.3603 0.6452 0.076 Uiso 1 1 calc R U .
H10B H 1.1168 0.2331 0.6282 0.076 Uiso 1 1 calc R U .
C11 C 1.1105(9) 0.3041(8) 0.7402(6) 0.067(2) Uani 1 1 d . U .
H11 H 1.0530 0.2486 0.7505 0.080 Uiso 1 1 calc R U .
C12 C 1.2378(9) 0.2769(9) 0.7648(6) 0.065(2) Uani 1 1 d . U .
C13 C 1.3498(9) 0.1122(9) 0.7776(6) 0.070(2) Uani 1 1 d . U .
C14 C 1.4221(10) 0.1179(10) 0.7148(7) 0.082(3) Uani 1 1 d . U .
H14A H 1.3724 0.0890 0.6662 0.123 Uiso 1 1 calc R U .
H14B H 1.4934 0.0755 0.7204 0.123 Uiso 1 1 calc R U .
H14C H 1.4479 0.1931 0.7165 0.123 Uiso 1 1 calc R U .
C15 C 1.4176(9) 0.1597(9) 0.8553(7) 0.073(3) Uani 1 1 d . U .
H15A H 1.4479 0.2334 0.8562 0.110 Uiso 1 1 calc R U .
H15B H 1.4857 0.1158 0.8666 0.110 Uiso 1 1 calc R U .
H15C H 1.3629 0.1607 0.8932 0.110 Uiso 1 1 calc R U .
C16 C 1.2984(10) -0.0012(9) 0.7734(7) 0.079(3) Uani 1 1 d . U .
H16A H 1.2674 -0.0055 0.8207 0.119 Uiso 1 1 calc R U .
H16B H 1.3621 -0.0520 0.7658 0.119 Uiso 1 1 calc R U .
H16C H 1.2325 -0.0193 0.7312 0.119 Uiso 1 1 calc R U .
C17 C 0.9796(9) 0.4303(9) 0.8137(6) 0.070(2) Uani 1 1 d . U .
C18 C 0.7999(10) 0.3530(11) 0.8436(8) 0.087(3) Uani 1 1 d . U .
C19 C 0.7586(13) 0.2372(12) 0.8332(11) 0.115(4) Uani 1 1 d . U .
H19A H 0.7559 0.2025 0.7800 0.173 Uiso 1 1 calc R U .
H19B H 0.6777 0.2321 0.8479 0.173 Uiso 1 1 calc R U .
H19C H 0.8150 0.2011 0.8648 0.173 Uiso 1 1 calc R U .
C20 C 0.8191(13) 0.4047(12) 0.9268(8) 0.100(3) Uani 1 1 d . U .
H20A H 0.8818 0.3682 0.9536 0.150 Uiso 1 1 calc R U .
H20B H 0.7434 0.3985 0.9477 0.150 Uiso 1 1 calc R U .
H20C H 0.8444 0.4810 0.9328 0.150 Uiso 1 1 calc R U .
C21 C 0.7109(12) 0.4100(12) 0.7958(8) 0.099(4) Uani 1 1 d . U .
H21A H 0.7447 0.4822 0.7960 0.149 Uiso 1 1 calc R U .
H21B H 0.6346 0.4155 0.8168 0.149 Uiso 1 1 calc R U .
H21C H 0.6962 0.3687 0.7439 0.149 Uiso 1 1 calc R U .
O7 O 1.0633(5) 0.1536(5) 0.4627(4) 0.0614(16) Uani 1 1 d . U .
O8 O 0.8587(6) 0.0432(5) 0.4295(5) 0.0722(19) Uani 1 1 d . U .
H8O H 0.9270 0.0569 0.4558 0.108 Uiso 1 1 calc R U .
O9 O 0.0465(6) 0.1629(6) 0.2070(5) 0.0760(19) Uani 1 1 d . U .
O10 O 0.1534(6) 0.3181(6) 0.2111(4) 0.0730(18) Uani 1 1 d . U .
O11 O 0.4498(7) 0.0545(7) 0.1749(5) 0.084(2) Uani 1 1 d . U .
O12 O 0.5012(6) 0.1950(7) 0.1213(5) 0.085(2) Uani 1 1 d . U .
N5 N 0.8940(6) 0.2311(6) 0.4211(4) 0.0536(16) Uani 1 1 d . U .
N6 N 0.8526(6) 0.3277(6) 0.4037(4) 0.0546(16) Uani 1 1 d . U .
N7 N 1.0789(7) 0.3297(6) 0.4540(5) 0.0602(19) Uani 1 1 d . U .
H7A H 1.1568 0.3370 0.4711 0.072 Uiso 1 1 calc R U .
H7B H 1.0408 0.3849 0.4416 0.072 Uiso 1 1 calc R U .
N8 N 0.3471(7) 0.2061(7) 0.1867(5) 0.071(2) Uani 1 1 d . U .
H8N H 0.3402 0.2696 0.1743 0.085 Uiso 1 1 calc R U .
B2 B 0.8136(9) 0.1340(9) 0.4154(7) 0.057(2) Uani 1 1 d . U .
C22 C 1.0198(7) 0.2367(7) 0.4472(5) 0.0501(18) Uani 1 1 d . U .
C23 C 0.6808(8) 0.1488(7) 0.3886(5) 0.0549(19) Uani 1 1 d . U .
C24 C 0.5887(8) 0.0677(8) 0.3799(6) 0.065(2) Uani 1 1 d . U .
H24 H 0.6095 -0.0014 0.3888 0.077 Uiso 1 1 calc R U .
C25 C 0.4688(9) 0.0855(8) 0.3589(6) 0.064(2) Uani 1 1 d . U .
H25 H 0.4084 0.0295 0.3548 0.076 Uiso 1 1 calc R U .
C26 C 0.4362(8) 0.1852(8) 0.3437(6) 0.061(2) Uani 1 1 d . U .
C27 C 0.5243(7) 0.2652(8) 0.3523(5) 0.0536(19) Uani 1 1 d . U .
H27 H 0.5015 0.3339 0.3436 0.064 Uiso 1 1 calc R U .
C28 C 0.6472(8) 0.2503(8) 0.3734(6) 0.059(2) Uani 1 1 d . U .
C29 C 0.7396(8) 0.3341(8) 0.3812(6) 0.058(2) Uani 1 1 d . U .
C30 C 0.7033(8) 0.4408(8) 0.3637(6) 0.062(2) Uani 1 1 d . U .
H30A H 0.7743 0.4914 0.3745 0.094 Uiso 1 1 calc R U .
H30B H 0.6421 0.4692 0.3950 0.094 Uiso 1 1 calc R U .
H30C H 0.6697 0.4314 0.3102 0.094 Uiso 1 1 calc R U .
C31 C 0.3059(8) 0.2064(9) 0.3192(6) 0.064(2) Uani 1 1 d . U .
H31A H 0.2947 0.2843 0.3346 0.077 Uiso 1 1 calc R U .
H31B H 0.2532 0.1674 0.3459 0.077 Uiso 1 1 calc R U .
C32 C 0.2649(8) 0.1718(8) 0.2325(6) 0.063(2) Uani 1 1 d . U .
H32 H 0.2572 0.0913 0.2202 0.075 Uiso 1 1 calc R U .
C33 C 0.1410(9) 0.2119(10) 0.2135(7) 0.073(2) Uani 1 1 d . U .
C34 C 0.0499(10) 0.3849(10) 0.1972(7) 0.076(2) Uani 1 1 d . U .
C35 C -0.0320(11) 0.3894(11) 0.2554(7) 0.081(3) Uani 1 1 d . U .
H35A H -0.0657 0.3168 0.2544 0.122 Uiso 1 1 calc R U .
H35B H -0.0978 0.4362 0.2449 0.122 Uiso 1 1 calc R U .
H35C H 0.0135 0.4183 0.3054 0.122 Uiso 1 1 calc R U .
C36 C -0.0192(11) 0.3384(11) 0.1182(7) 0.086(3) Uani 1 1 d . U .
H36A H 0.0364 0.3345 0.0806 0.129 Uiso 1 1 calc R U .
H36B H -0.0845 0.3850 0.1064 0.129 Uiso 1 1 calc R U .
H36C H -0.0535 0.2660 0.1174 0.129 Uiso 1 1 calc R U .
C37 C 0.1096(11) 0.4930(10) 0.1967(8) 0.086(3) Uani 1 1 d . U .
H37A H 0.1660 0.5165 0.2434 0.129 Uiso 1 1 calc R U .
H37B H 0.0478 0.5457 0.1931 0.129 Uiso 1 1 calc R U .
H37C H 0.1539 0.4870 0.1532 0.129 Uiso 1 1 calc R U .
C38 C 0.4350(9) 0.1436(10) 0.1620(6) 0.078(3) Uani 1 1 d . U .
C39 C 0.6169(10) 0.1532(12) 0.1047(7) 0.090(3) Uani 1 1 d . U .
C40 C 0.6591(11) 0.2347(14) 0.0578(8) 0.106(4) Uani 1 1 d . U .
H40A H 0.6047 0.2264 0.0099 0.159 Uiso 1 1 calc R U .
H40B H 0.7416 0.2206 0.0474 0.159 Uiso 1 1 calc R U .
H40C H 0.6574 0.3083 0.0864 0.159 Uiso 1 1 calc R U .
C41 C 0.5992(13) 0.0459(13) 0.0518(8) 0.106(4) Uani 1 1 d . U .
H41A H 0.5645 -0.0072 0.0769 0.160 Uiso 1 1 calc R U .
H41B H 0.6773 0.0229 0.0377 0.160 Uiso 1 1 calc R U .
H41C H 0.5442 0.0519 0.0064 0.160 Uiso 1 1 calc R U .
C42 C 0.7013(10) 0.1574(12) 0.1739(7) 0.093(3) Uani 1 1 d . U .
H42A H 0.7061 0.2301 0.2048 0.140 Uiso 1 1 calc R U .
H42B H 0.7815 0.1392 0.1609 0.140 Uiso 1 1 calc R U .
H42C H 0.6728 0.1056 0.2023 0.140 Uiso 1 1 calc R U .
O13 O -0.1697(5) 0.6620(5) 0.4805(4) 0.0589(15) Uani 1 1 d . U .
O14 O 0.0245(5) 0.5580(5) 0.4679(4) 0.0613(16) Uani 1 1 d . U .
H14O H -0.0257 0.5780 0.4974 0.092 Uiso 1 1 calc R U .
O15 O 0.3551(8) 0.3968(7) 0.1170(5) 0.088(2) Uani 1 1 d . U .
O16 O 0.4077(7) 0.5588(6) 0.0913(4) 0.0784(18) Uani 1 1 d . U .
O17 O 0.6720(8) 0.5598(8) 0.1816(7) 0.118(3) Uani 1 1 d . U .
O18 O 0.6629(7) 0.7386(6) 0.2055(6) 0.091(2) Uani 1 1 d . U .
N9 N -0.0153(6) 0.7310(6) 0.4301(5) 0.0545(16) Uani 1 1 d . U .
N10 N 0.0181(6) 0.8178(6) 0.3992(5) 0.0561(17) Uani 1 1 d . U .
N11 N -0.1916(7) 0.8219(6) 0.4429(5) 0.063(2) Uani 1 1 d . U .
H11A H -0.2655 0.8279 0.4542 0.076 Uiso 1 1 calc R U .
H11B H -0.1579 0.8723 0.4239 0.076 Uiso 1 1 calc R U .
N12 N 0.4391(8) 0.5319(7) 0.2087(5) 0.0715(19) Uani 1 1 d . U .
H12N H 0.4281 0.4947 0.2436 0.086 Uiso 1 1 calc R U .
B3 B 0.0618(10) 0.6429(9) 0.4394(7) 0.058(2) Uani 1 1 d . U .
C43 C -0.1319(8) 0.7382(7) 0.4542(6) 0.0560(19) Uani 1 1 d . U .
C44 C 0.1828(7) 0.6489(7) 0.4090(5) 0.0540(19) Uani 1 1 d . U .
C45 C 0.2680(8) 0.5695(8) 0.4127(6) 0.058(2) Uani 1 1 d . U .
H45 H 0.2512 0.5095 0.4348 0.070 Uiso 1 1 calc R U .
C46 C 0.3743(8) 0.5786(7) 0.3847(5) 0.0555(19) Uani 1 1 d . U .
H46 H 0.4314 0.5250 0.3882 0.067 Uiso 1 1 calc R U .
C47 C 0.4005(8) 0.6635(8) 0.3517(6) 0.059(2) Uani 1 1 d . U .
C48 C 0.3179(8) 0.7424(7) 0.3485(5) 0.056(2) Uani 1 1 d . U .
H48 H 0.3360 0.8021 0.3265 0.068 Uiso 1 1 calc R U .
C49 C 0.2089(8) 0.7357(7) 0.3770(6) 0.056(2) Uani 1 1 d . U .
C50 C 0.1219(8) 0.8216(8) 0.3759(5) 0.057(2) Uani 1 1 d . U .
C51 C 0.1518(9) 0.9205(9) 0.3463(7) 0.076(3) Uani 1 1 d . U .
H51A H 0.0838 0.9675 0.3484 0.114 Uiso 1 1 calc R U .
H51B H 0.1671 0.8995 0.2939 0.114 Uiso 1 1 calc R U .
H51C H 0.2241 0.9590 0.3773 0.114 Uiso 1 1 calc R U .
C52 C 0.5174(8) 0.6736(8) 0.3160(6) 0.063(2) Uani 1 1 d . U .
H52A H 0.5488 0.7497 0.3291 0.075 Uiso 1 1 calc R U .
H52B H 0.5790 0.6303 0.3387 0.075 Uiso 1 1 calc R U .
C53 C 0.5019(8) 0.6382(8) 0.2325(6) 0.065(2) Uani 1 1 d . U .
H53 H 0.4507 0.6906 0.2101 0.078 Uiso 1 1 calc R U .
C54 C 0.6232(9) 0.6412(9) 0.2039(6) 0.070(2) Uani 1 1 d . U .
C55 C 0.7775(11) 0.7584(13) 0.1800(10) 0.105(4) Uani 1 1 d . U .
C56 C 0.8007(14) 0.8851(15) 0.2172(12) 0.133(5) Uani 1 1 d . U .
H56A H 0.8722 0.9139 0.2001 0.199 Uiso 1 1 calc R U .
H56B H 0.8139 0.8943 0.2724 0.199 Uiso 1 1 calc R U .
H56C H 0.7301 0.9238 0.2017 0.199 Uiso 1 1 calc R U .
C57 C 0.8770(11) 0.7191(13) 0.2217(9) 0.106(4) Uani 1 1 d . U .
H57A H 0.8748 0.6405 0.2073 0.159 Uiso 1 1 calc R U .
H57B H 0.8721 0.7400 0.2758 0.159 Uiso 1 1 calc R U .
H57C H 0.9526 0.7498 0.2108 0.159 Uiso 1 1 calc R U .
C58 C 0.7576(16) 0.750(2) 0.1048(12) 0.156(6) Uani 1 1 d . U .
H58A H 0.8049 0.8077 0.0907 0.234 Uiso 1 1 calc R U .
H58B H 0.6714 0.7569 0.0887 0.234 Uiso 1 1 calc R U .
H58C H 0.7819 0.6801 0.0801 0.234 Uiso 1 1 calc R U .
C59 C 0.3966(9) 0.4875(9) 0.1359(6) 0.072(2) Uani 1 1 d . U .
C60 C 0.3800(12) 0.5274(12) 0.0095(8) 0.095(3) Uani 1 1 d . U .
C61 C 0.4128(13) 0.6297(12) -0.0157(8) 0.100(3) Uani 1 1 d . U .
H61A H 0.3642 0.6875 0.0062 0.150 Uiso 1 1 calc R U .
H61B H 0.3968 0.6183 -0.0710 0.150 Uiso 1 1 calc R U .
H61C H 0.4988 0.6499 0.0012 0.150 Uiso 1 1 calc R U .
C62 C 0.4628(16) 0.4390(14) -0.0182(9) 0.118(4) Uani 1 1 d . U .
H62A H 0.5460 0.4594 0.0059 0.178 Uiso 1 1 calc R U .
H62B H 0.4591 0.4295 -0.0731 0.178 Uiso 1 1 calc R U .
H62C H 0.4362 0.3713 -0.0052 0.178 Uiso 1 1 calc R U .
C63 C 0.2460(13) 0.4956(15) -0.0133(9) 0.115(4) Uani 1 1 d . U .
H63A H 0.2220 0.4427 0.0156 0.173 Uiso 1 1 calc R U .
H63B H 0.2305 0.4642 -0.0674 0.173 Uiso 1 1 calc R U .
H63C H 0.1991 0.5596 -0.0028 0.173 Uiso 1 1 calc R U .
O19 O 0.5726(5) 0.8367(5) 0.4921(4) 0.0595(15) Uani 1 1 d . U .
O20 O 0.3789(5) 0.9433(5) 0.5087(4) 0.0626(16) Uani 1 1 d . U .
H20O H 0.4521 0.9403 0.5030 0.094 Uiso 1 1 calc R U .
O21 O -0.3379(7) 0.9018(8) 0.7241(6) 0.107(3) Uani 1 1 d . U .
O22 O -0.2393(6) 0.8104(5) 0.8037(4) 0.0673(15) Uani 1 1 d . U .
O23 O -0.0805(9) 1.0367(8) 0.8627(6) 0.115(3) Uani 1 1 d . U .
O24 O 0.0724(8) 0.9398(8) 0.9022(5) 0.107(3) Uani 1 1 d . U .
N13 N 0.4249(6) 0.7731(6) 0.5499(5) 0.0569(17) Uani 1 1 d . U .
N14 N 0.3952(7) 0.6874(6) 0.5817(5) 0.0602(18) Uani 1 1 d . U .
N15 N 0.6005(6) 0.6825(6) 0.5350(4) 0.0566(18) Uani 1 1 d . U .
H15D H 0.6704 0.6737 0.5181 0.068 Uiso 1 1 calc R U .
H15E H 0.5720 0.6350 0.5587 0.068 Uiso 1 1 calc R U .
N16 N -0.0234(7) 0.8901(7) 0.7872(5) 0.072(2) Uani 1 1 d . U .
H16N H 0.0313 0.8423 0.7789 0.087 Uiso 1 1 calc R U .
B4 B 0.3475(10) 0.8631(9) 0.5430(7) 0.058(2) Uani 1 1 d . U .
C64 C 0.5387(8) 0.7664(7) 0.5249(6) 0.0553(19) Uani 1 1 d . U .
C65 C 0.2279(8) 0.8545(7) 0.5723(5) 0.0556(19) Uani 1 1 d . U .
C66 C 0.1390(8) 0.9323(7) 0.5706(6) 0.059(2) Uani 1 1 d . U .
H66 H 0.1541 0.9942 0.5502 0.071 Uiso 1 1 calc R U .
C67 C 0.0298(8) 0.9194(8) 0.5984(6) 0.061(2) Uani 1 1 d . U .
H67 H -0.0288 0.9719 0.5966 0.074 Uiso 1 1 calc R U .
C68 C 0.0075(8) 0.8288(8) 0.6287(6) 0.059(2) Uani 1 1 d . U .
C69 C 0.0915(8) 0.7537(8) 0.6311(6) 0.060(2) Uani 1 1 d . U .
H69 H 0.0753 0.6926 0.6521 0.072 Uiso 1 1 calc R U .
C70 C 0.2009(8) 0.7643(7) 0.6035(5) 0.057(2) Uani 1 1 d . U .
C71 C 0.2920(8) 0.6830(7) 0.6062(6) 0.059(2) Uani 1 1 d . U .
C72 C 0.2675(8) 0.5852(8) 0.6362(6) 0.063(2) Uani 1 1 d . U .
H72A H 0.3390 0.5422 0.6365 0.094 Uiso 1 1 calc R U .
H72B H 0.1987 0.5425 0.6042 0.094 Uiso 1 1 calc R U .
H72C H 0.2486 0.6060 0.6879 0.094 Uiso 1 1 calc R U .
C73 C -0.1125(8) 0.8147(9) 0.6550(6) 0.067(2) Uani 1 1 d . U .
H73A H -0.1228 0.7404 0.6635 0.081 Uiso 1 1 calc R U .
H73B H -0.1776 0.8248 0.6149 0.081 Uiso 1 1 calc R U .
C74 C -0.1251(9) 0.8954(9) 0.7289(6) 0.070(2) Uani 1 1 d . U .
H74 H -0.1239 0.9697 0.7179 0.084 Uiso 1 1 calc R U .
C75 C -0.2481(9) 0.8716(8) 0.7532(7) 0.071(2) Uani 1 1 d . U .
C76 C -0.3464(11) 0.7710(11) 0.8321(8) 0.089(3) Uani 1 1 d . U .
C77 C -0.4224(14) 0.6971(14) 0.7692(9) 0.117(4) Uani 1 1 d . U .
H77A H -0.4550 0.7376 0.7310 0.175 Uiso 1 1 calc R U .
H77B H -0.4892 0.6645 0.7886 0.175 Uiso 1 1 calc R U .
H77C H -0.3733 0.6404 0.7464 0.175 Uiso 1 1 calc R U .
C78 C -0.4085(12) 0.8658(12) 0.8705(9) 0.104(4) Uani 1 1 d . U .
H78A H -0.3487 0.9150 0.9060 0.155 Uiso 1 1 calc R U .
H78B H -0.4696 0.8404 0.8979 0.155 Uiso 1 1 calc R U .
H78C H -0.4475 0.9037 0.8324 0.155 Uiso 1 1 calc R U .
C79 C -0.2825(12) 0.7089(11) 0.8915(8) 0.096(3) Uani 1 1 d . U .
H79A H -0.2393 0.6499 0.8657 0.144 Uiso 1 1 calc R U .
H79B H -0.3433 0.6796 0.9175 0.144 Uiso 1 1 calc R U .
H79C H -0.2250 0.7584 0.9284 0.144 Uiso 1 1 calc R U .
C80 C -0.0151(11) 0.9581(12) 0.8523(8) 0.091(3) Uani 1 1 d . U .
C81 C 0.0953(15) 1.0045(17) 0.9788(9) 0.132(5) Uani 1 1 d . U .
C82 C -0.0090(17) 0.9932(17) 1.0226(10) 0.140(6) Uani 1 1 d . U .
H82A H 0.0097 1.0376 1.0734 0.210 Uiso 1 1 calc R U .
H82B H -0.0826 1.0170 0.9964 0.210 Uiso 1 1 calc R U .
H82C H -0.0217 0.9176 1.0263 0.210 Uiso 1 1 calc R U .
C83 C 0.1245(17) 1.1275(17) 0.9782(11) 0.153(6) Uani 1 1 d . U .
H83A H 0.1393 1.1684 1.0302 0.230 Uiso 1 1 calc R U .
H83B H 0.1965 1.1343 0.9537 0.230 Uiso 1 1 calc R U .
H83C H 0.0557 1.1558 0.9503 0.230 Uiso 1 1 calc R U .
C84 C 0.2095(19) 0.959(2) 1.0131(11) 0.171(7) Uani 1 1 d . U .
H84A H 0.2328 0.9979 1.0653 0.257 Uiso 1 1 calc R U .
H84B H 0.1943 0.8826 1.0125 0.257 Uiso 1 1 calc R U .
H84C H 0.2749 0.9684 0.9835 0.257 Uiso 1 1 calc R U .
C1S C 0.1934(13) 0.7086(12) 0.8348(10) 0.110(4) Uani 1 1 d . U .
H1S1 H 0.2364 0.7637 0.8155 0.165 Uiso 1 1 calc R U .
H1S2 H 0.2412 0.6448 0.8332 0.165 Uiso 1 1 calc R U .
H1S3 H 0.1811 0.7370 0.8870 0.165 Uiso 1 1 calc R U .
O1S O 0.0847(8) 0.6813(7) 0.7913(5) 0.090(2) Uani 1 1 d . U .
H1S H 0.0512 0.6293 0.8047 0.135 Uiso 1 1 calc R U .
O2S O 0.3486(14) 0.8765(10) 0.2150(7) 0.068(3) Uani 0.5 1 d . U P
H2S H 0.4113 0.8876 0.1962 0.102 Uiso 0.5 1 calc R U P
C2S C 0.266(3) 0.8264(19) 0.1624(13) 0.085(6) Uani 0.5 1 d . U P
H2S1 H 0.1920 0.8664 0.1628 0.127 Uiso 0.5 1 calc R U P
H2S2 H 0.2485 0.7540 0.1713 0.127 Uiso 0.5 1 calc R U P
H2S3 H 0.2940 0.8209 0.1132 0.127 Uiso 0.5 1 calc R U P

loop_
_atom_site_aniso_label
_atom_site_aniso_U_11
_atom_site_aniso_U_22
_atom_site_aniso_U_33
_atom_site_aniso_U_23
_atom_site_aniso_U_13
_atom_site_aniso_U_12
O1 0.055(3) 0.047(3) 0.090(5) 0.021(3) -0.001(3) 0.011(2)
O2 0.049(3) 0.053(4) 0.099(5) 0.020(3) -0.001(3) 0.007(2)
O3 0.063(4) 0.070(4) 0.100(5) 0.027(4) -0.011(3) 0.000(3)
O4 0.059(3) 0.064(3) 0.083(4) 0.020(3) 0.003(3) 0.011(3)
O5 0.096(5) 0.069(4) 0.100(5) 0.019(3) 0.025(4) 0.021(3)
O6 0.072(4) 0.067(4) 0.123(6) 0.032(4) 0.029(4) 0.014(3)
N1 0.047(3) 0.042(3) 0.068(4) 0.015(3) 0.002(3) 0.010(2)
N2 0.054(3) 0.046(4) 0.081(5) 0.021(3) 0.001(3) 0.013(3)
N3 0.054(4) 0.045(4) 0.090(6) 0.020(4) 0.009(4) 0.015(3)
N4 0.067(4) 0.064(4) 0.080(5) 0.017(3) 0.008(3) 0.007(3)
B1 0.053(4) 0.044(4) 0.079(7) 0.012(4) -0.002(4) 0.003(3)
C1 0.051(4) 0.051(4) 0.074(6) 0.023(4) 0.002(3) 0.012(3)
C2 0.057(4) 0.054(4) 0.065(5) 0.013(4) 0.006(3) 0.009(3)
C3 0.056(4) 0.053(5) 0.087(7) 0.023(4) 0.000(4) 0.005(3)
C4 0.047(4) 0.059(5) 0.075(6) 0.020(4) 0.003(4) 0.002(3)
C5 0.051(4) 0.052(4) 0.074(6) 0.014(4) 0.006(3) 0.003(3)
C6 0.056(4) 0.051(5) 0.085(7) 0.018(4) -0.004(4) 0.006(3)
C7 0.049(3) 0.052(4) 0.070(5) 0.016(4) 0.000(3) 0.009(3)
C8 0.053(3) 0.051(4) 0.065(5) 0.019(4) 0.004(3) 0.014(3)
C9 0.055(5) 0.057(5) 0.109(8) 0.033(5) -0.007(5) 0.012(4)
C10 0.048(4) 0.061(6) 0.081(5) 0.016(4) 0.003(3) 0.005(3)
C11 0.056(4) 0.057(5) 0.085(5) 0.016(4) -0.002(3) 0.004(3)
C12 0.059(4) 0.067(4) 0.067(5) 0.013(4) 0.000(3) 0.005(3)
C13 0.057(4) 0.069(5) 0.087(5) 0.025(4) 0.000(4) 0.021(4)
C14 0.068(5) 0.083(7) 0.098(6) 0.025(5) 0.008(5) 0.025(5)
C15 0.058(5) 0.074(6) 0.090(6) 0.027(4) 0.001(4) 0.017(4)
C16 0.066(6) 0.075(5) 0.098(8) 0.025(5) 0.003(5) 0.010(4)
C17 0.072(5) 0.067(4) 0.079(6) 0.029(4) 0.016(4) 0.016(3)
C18 0.070(5) 0.094(6) 0.108(6) 0.037(5) 0.028(4) 0.023(4)
C19 0.094(8) 0.100(7) 0.166(12) 0.038(6) 0.051(8) 0.017(5)
C20 0.092(7) 0.117(9) 0.105(6) 0.044(6) 0.027(5) 0.019(6)
C21 0.093(7) 0.107(9) 0.100(8) 0.021(6) 0.015(6) 0.036(6)
O7 0.051(3) 0.043(3) 0.090(5) 0.019(3) 0.001(3) 0.007(2)
O8 0.051(3) 0.049(3) 0.120(6) 0.032(4) 0.000(4) 0.007(3)
O9 0.051(3) 0.076(4) 0.098(5) 0.017(4) 0.000(3) 0.008(3)
O10 0.057(3) 0.078(4) 0.087(5) 0.024(3) 0.006(3) 0.017(3)
O11 0.091(5) 0.084(5) 0.083(5) 0.027(4) 0.010(4) 0.028(4)
O12 0.056(3) 0.118(6) 0.093(5) 0.042(4) 0.019(3) 0.022(3)
N5 0.043(3) 0.048(3) 0.070(4) 0.017(3) 0.000(3) 0.008(2)
N6 0.052(3) 0.049(4) 0.064(4) 0.014(3) 0.007(3) 0.010(3)
N7 0.052(4) 0.050(4) 0.080(5) 0.023(3) 0.001(3) 0.010(3)
N8 0.050(3) 0.085(5) 0.082(5) 0.026(4) 0.008(3) 0.020(3)
B2 0.050(4) 0.047(4) 0.072(6) 0.015(4) 0.001(4) 0.006(3)
C22 0.046(3) 0.042(4) 0.064(5) 0.017(3) 0.006(3) 0.002(3)
C23 0.049(3) 0.051(4) 0.067(5) 0.019(4) 0.007(3) 0.009(3)
C24 0.056(4) 0.050(5) 0.089(7) 0.019(4) 0.004(4) 0.009(3)
C25 0.056(4) 0.060(5) 0.076(6) 0.020(4) 0.006(4) 0.005(3)
C26 0.054(4) 0.058(5) 0.070(6) 0.011(4) 0.003(3) 0.008(3)
C27 0.048(3) 0.055(4) 0.057(5) 0.010(4) 0.002(3) 0.011(3)
C28 0.049(3) 0.054(4) 0.073(6) 0.016(4) 0.002(3) 0.008(3)
C29 0.050(3) 0.051(4) 0.070(5) 0.013(4) -0.001(3) 0.011(3)
C30 0.043(4) 0.051(5) 0.092(7) 0.019(4) -0.002(4) 0.005(3)
C31 0.050(4) 0.061(6) 0.085(5) 0.022(4) 0.010(3) 0.008(3)
C32 0.051(4) 0.056(5) 0.083(5) 0.020(4) 0.004(3) 0.010(3)
C33 0.055(4) 0.078(5) 0.087(7) 0.019(4) 0.002(4) 0.013(3)
C34 0.070(5) 0.085(6) 0.078(5) 0.023(4) 0.011(4) 0.028(4)
C35 0.082(6) 0.091(8) 0.079(6) 0.027(5) 0.016(5) 0.035(5)
C36 0.080(6) 0.102(8) 0.080(6) 0.024(5) 0.008(5) 0.028(5)
C37 0.079(6) 0.087(6) 0.098(8) 0.032(5) 0.010(5) 0.023(5)
C38 0.064(5) 0.096(6) 0.081(6) 0.032(5) 0.010(4) 0.026(4)
C39 0.056(4) 0.134(8) 0.079(6) 0.017(5) 0.010(4) 0.018(4)
C40 0.070(6) 0.154(10) 0.101(8) 0.040(7) 0.014(6) 0.021(6)
C41 0.087(8) 0.143(8) 0.086(7) 0.013(6) 0.017(6) 0.017(6)
C42 0.069(6) 0.119(9) 0.090(6) 0.018(6) 0.003(5) 0.024(6)
O13 0.056(3) 0.045(3) 0.079(4) 0.019(3) 0.010(3) 0.008(2)
O14 0.048(3) 0.049(3) 0.091(5) 0.022(3) 0.011(3) 0.014(2)
O15 0.099(5) 0.072(4) 0.094(5) 0.014(3) 0.020(4) -0.004(3)
O16 0.074(4) 0.078(4) 0.086(4) 0.025(3) 0.010(3) 0.005(3)
O17 0.082(5) 0.090(5) 0.188(10) 0.013(5) 0.063(6) 0.020(4)
O18 0.072(4) 0.071(4) 0.147(7) 0.052(4) 0.030(4) 0.017(3)
N9 0.049(3) 0.038(3) 0.075(4) 0.012(3) 0.003(3) 0.008(2)
N10 0.054(3) 0.035(3) 0.081(5) 0.017(3) 0.010(3) 0.011(2)
N11 0.049(4) 0.050(4) 0.097(6) 0.026(4) 0.011(4) 0.008(3)
N12 0.077(4) 0.069(4) 0.072(4) 0.020(3) 0.014(3) 0.009(3)
B3 0.057(4) 0.043(4) 0.072(6) 0.011(4) 0.007(4) 0.007(3)
C43 0.051(4) 0.042(4) 0.073(5) 0.010(3) 0.001(3) 0.004(3)
C44 0.047(3) 0.045(4) 0.070(5) 0.014(3) 0.002(3) 0.007(3)
C45 0.055(4) 0.048(5) 0.076(6) 0.020(4) 0.009(4) 0.010(3)
C46 0.057(4) 0.045(4) 0.065(5) 0.013(4) 0.006(3) 0.013(3)
C47 0.057(4) 0.051(4) 0.070(5) 0.014(4) 0.007(4) 0.011(3)
C48 0.057(4) 0.047(4) 0.069(5) 0.020(4) 0.008(4) 0.009(3)
C49 0.052(4) 0.042(4) 0.074(5) 0.013(4) 0.006(3) 0.008(3)
C50 0.052(4) 0.051(4) 0.072(5) 0.021(4) 0.008(3) 0.012(3)
C51 0.055(5) 0.066(5) 0.120(9) 0.041(6) 0.019(5) 0.018(4)
C52 0.056(4) 0.051(5) 0.086(5) 0.020(4) 0.014(4) 0.016(3)
C53 0.058(4) 0.058(4) 0.087(5) 0.027(3) 0.017(3) 0.017(3)
C54 0.061(4) 0.075(5) 0.081(6) 0.028(4) 0.016(4) 0.016(3)
C55 0.067(5) 0.122(8) 0.140(8) 0.058(7) 0.022(5) -0.002(5)
C56 0.096(9) 0.139(8) 0.180(13) 0.065(8) 0.033(8) -0.009(6)
C57 0.070(6) 0.134(10) 0.119(9) 0.032(8) 0.020(5) 0.000(6)
C58 0.100(10) 0.237(18) 0.144(8) 0.067(8) 0.024(7) -0.023(10)
C59 0.065(5) 0.069(5) 0.083(5) 0.017(3) 0.017(4) 0.012(4)
C60 0.091(6) 0.108(7) 0.086(5) 0.024(5) 0.010(4) 0.011(5)
C61 0.096(8) 0.121(8) 0.090(8) 0.035(6) 0.016(6) 0.010(6)
C62 0.127(10) 0.125(9) 0.108(9) 0.024(7) 0.031(7) 0.021(7)
C63 0.096(7) 0.153(12) 0.096(9) 0.037(8) -0.003(6) -0.011(6)
O19 0.053(3) 0.042(3) 0.088(4) 0.021(3) 0.012(3) 0.010(2)
O20 0.056(3) 0.043(3) 0.094(5) 0.025(3) 0.011(3) 0.008(2)
O21 0.073(4) 0.142(8) 0.138(7) 0.095(7) 0.024(4) 0.039(4)
O22 0.068(3) 0.063(4) 0.078(4) 0.026(3) 0.014(3) 0.020(3)
O23 0.105(6) 0.100(6) 0.132(7) -0.006(5) 0.030(5) 0.023(5)
O24 0.085(5) 0.122(6) 0.096(5) -0.017(4) 0.000(4) 0.013(4)
N13 0.050(3) 0.044(4) 0.079(5) 0.018(3) 0.009(3) 0.007(3)
N14 0.054(3) 0.048(4) 0.084(5) 0.026(4) 0.009(3) 0.013(3)
N15 0.053(4) 0.045(4) 0.076(5) 0.021(3) 0.013(3) 0.015(3)
N16 0.059(4) 0.073(5) 0.082(4) 0.006(3) 0.007(3) 0.018(3)
B4 0.057(4) 0.042(4) 0.077(6) 0.014(4) 0.006(4) 0.011(3)
C64 0.047(3) 0.045(4) 0.073(5) 0.017(4) -0.001(3) 0.007(3)
C65 0.055(4) 0.043(4) 0.066(5) 0.006(3) 0.003(3) 0.008(3)
C66 0.060(4) 0.044(4) 0.076(6) 0.015(4) 0.011(4) 0.013(3)
C67 0.058(4) 0.057(5) 0.069(6) 0.012(4) 0.006(4) 0.012(3)
C68 0.054(4) 0.052(4) 0.072(5) 0.016(4) 0.007(3) 0.008(3)
C69 0.056(4) 0.059(5) 0.065(5) 0.015(4) 0.007(3) 0.011(3)
C70 0.060(4) 0.042(4) 0.069(5) 0.011(4) 0.007(3) 0.010(3)
C71 0.056(4) 0.045(4) 0.078(6) 0.015(4) 0.014(4) 0.009(3)
C72 0.055(5) 0.053(5) 0.088(6) 0.023(4) 0.019(4) 0.009(3)
C73 0.054(4) 0.070(6) 0.082(5) 0.022(4) 0.011(4) 0.011(4)
C74 0.062(4) 0.071(6) 0.083(5) 0.025(4) 0.018(3) 0.012(3)
C75 0.063(4) 0.063(5) 0.101(6) 0.040(5) 0.020(4) 0.026(4)
C76 0.080(5) 0.100(7) 0.100(6) 0.039(5) 0.031(5) 0.020(4)
C77 0.112(9) 0.127(10) 0.120(8) 0.045(6) 0.021(6) -0.014(7)
C78 0.090(7) 0.120(8) 0.116(9) 0.040(6) 0.040(7) 0.030(6)
C79 0.088(7) 0.110(9) 0.110(8) 0.055(7) 0.033(6) 0.011(6)
C80 0.069(5) 0.099(7) 0.094(5) -0.007(5) 0.013(4) 0.001(5)
C81 0.102(8) 0.173(11) 0.098(7) -0.032(6) 0.016(5) -0.008(7)
C82 0.125(10) 0.161(14) 0.114(10) -0.023(9) 0.025(8) -0.011(9)
C83 0.126(12) 0.179(10) 0.135(12) -0.031(8) 0.040(10) -0.023(8)
C84 0.127(10) 0.226(16) 0.120(11) -0.042(10) -0.015(8) 0.010(10)
C1S 0.102(7) 0.089(9) 0.137(11) 0.028(8) -0.003(7) 0.030(6)
O1S 0.091(5) 0.068(5) 0.113(6) 0.027(4) 0.009(4) 0.021(4)
O2S 0.108(10) 0.046(7) 0.060(7) 0.026(5) 0.020(6) 0.018(6)
C2S 0.124(14) 0.069(12) 0.064(10) 0.015(8) 0.018(9) 0.018(9)

loop_
_atom_type_symbol
_atom_type_description
_atom_type_scat_dispersion_real
_atom_type_scat_dispersion_imag
_atom_type_scat_source
C C 0.0181 0.0091 'International Tables Vol C Tables 4.2.6.8 and 6.1.1.4'
H H 0.0000 0.0000 'International Tables Vol C Tables 4.2.6.8 and 6.1.1.4'
B B 0.0090 0.0039 'International Tables Vol C Tables 4.2.6.8 and 6.1.1.4'
N N 0.0311 0.0180 'International Tables Vol C Tables 4.2.6.8 and 6.1.1.4'
O O 0.0492 0.0322 'International Tables Vol C Tables 4.2.6.8 and 6.1.1.4'

loop_
_geom_angle_atom_site_label_1
_geom_angle_atom_site_label_2
_geom_angle_atom_site_label_3
_geom_angle
B1 O2 H2O 109.5
C12 O4 C13 123.5(8)
C17 O6 C18 122.1(9)
N2 N1 C1 113.7(7)
N2 N1 B1 123.8(7)
C1 N1 B1 122.5(7)
C8 N2 N1 119.5(8)
C1 N3 H3A 120.0
C1 N3 H3B 120.0
H3A N3 H3B 120.0
C17 N4 C11 123.6(9)
C17 N4 H4N 118.2
C11 N4 H4N 118.2
O2 B1 N1 122.2(8)
O2 B1 C2 122.3(9)
N1 B1 C2 115.4(8)
O1 C1 N3 122.7(8)
O1 C1 N1 120.2(8)
N3 C1 N1 117.1(7)
C7 C2 C3 116.8(8)
C7 C2 B1 119.1(9)
C3 C2 B1 124.0(9)
C4 C3 C2 119.9(9)
C4 C3 H3 120.1
C2 C3 H3 120.1
C3 C4 C5 122.5(9)
C3 C4 H4 118.7
C5 C4 H4 118.7
C4 C5 C6 117.4(8)
C4 C5 C10 122.6(9)
C6 C5 C10 119.8(9)
C7 C6 C5 120.7(9)
C7 C6 H6 119.6
C5 C6 H6 119.6
C2 C7 C6 122.6(9)
C2 C7 C8 117.3(8)
C6 C7 C8 120.0(8)
N2 C8 C7 124.8(8)
N2 C8 C9 114.7(8)
C7 C8 C9 120.5(8)
C8 C9 H9A 109.5
C8 C9 H9B 109.5
H9A C9 H9B 109.5
C8 C9 H9C 109.5
H9A C9 H9C 109.5
H9B C9 H9C 109.5
C5 C10 C11 112.2(8)
C5 C10 H10A 109.2
C11 C10 H10A 109.2
C5 C10 H10B 109.2
C11 C10 H10B 109.2
H10A C10 H10B 107.9
N4 C11 C12 111.1(8)
N4 C11 C10 109.6(8)
C12 C11 C10 109.3(8)
N4 C11 H11 108.9
C12 C11 H11 108.9
C10 C11 H11 108.9
O3 C12 O4 126.4(9)
O3 C12 C11 125.0(10)
O4 C12 C11 108.5(8)
O4 C13 C14 108.9(8)
O4 C13 C16 101.5(8)
C14 C13 C16 111.7(10)
O4 C13 C15 108.8(8)
C14 C13 C15 113.5(10)
C16 C13 C15 111.7(9)
C13 C14 H14A 109.5
C13 C14 H14B 109.5
H14A C14 H14B 109.5
C13 C14 H14C 109.5
H14A C14 H14C 109.5
H14B C14 H14C 109.5
C13 C15 H15A 109.5
C13 C15 H15B 109.5
H15A C15 H15B 109.5
C13 C15 H15C 109.5
H15A C15 H15C 109.5
H15B C15 H15C 109.5
C13 C16 H16A 109.5
C13 C16 H16B 109.5
H16A C16 H16B 109.5
C13 C16 H16C 109.5
H16A C16 H16C 109.5
H16B C16 H16C 109.5
O6 C17 O5 128.5(10)
O6 C17 N4 114.1(10)
O5 C17 N4 117.4(10)
O6 C18 C19 103.2(9)
O6 C18 C20 110.2(10)
C19 C18 C20 110.3(12)
O6 C18 C21 109.6(10)
C19 C18 C21 109.6(13)
C20 C18 C21 113.5(11)
C18 C19 H19A 109.5
C18 C19 H19B 109.5
H19A C19 H19B 109.5
C18 C19 H19C 109.5
H19A C19 H19C 109.5
H19B C19 H19C 109.5
C18 C20 H20A 109.5
C18 C20 H20B 109.5
H20A C20 H20B 109.5
C18 C20 H20C 109.5
H20A C20 H20C 109.5
H20B C20 H20C 109.5
C18 C21 H21A 109.5
C18 C21 H21B 109.5
H21A C21 H21B 109.5
C18 C21 H21C 109.5
H21A C21 H21C 109.5
H21B C21 H21C 109.5
B2 O8 H8O 109.5
C33 O10 C34 123.3(9)
C38 O12 C39 118.6(9)
N6 N5 C22 113.2(7)
N6 N5 B2 123.3(7)
C22 N5 B2 123.5(7)
C29 N6 N5 119.4(8)
C22 N7 H7A 120.0
C22 N7 H7B 120.0
H7A N7 H7B 120.0
C38 N8 C32 121.8(9)
C38 N8 H8N 119.1
C32 N8 H8N 119.1
O8 B2 N5 120.6(8)
O8 B2 C23 125.5(9)
N5 B2 C23 113.8(8)
O7 C22 N7 125.9(8)
O7 C22 N5 116.9(7)
N7 C22 N5 117.2(7)
C24 C23 C28 117.7(8)
C24 C23 B2 123.5(8)
C28 C23 B2 118.8(8)
C25 C24 C23 121.9(9)
C25 C24 H24 119.0
C23 C24 H24 119.0
C24 C25 C26 120.2(9)
C24 C25 H25 119.9
C26 C25 H25 119.9
C27 C26 C25 118.7(9)
C27 C26 C31 119.9(9)
C25 C26 C31 121.4(9)
C26 C27 C28 122.8(9)
C26 C27 H27 118.6
C28 C27 H27 118.6
C27 C28 C23 118.6(8)
C27 C28 C29 122.6(8)
C23 C28 C29 118.8(8)
N6 C29 C28 125.9(9)
N6 C29 C30 115.7(8)
C28 C29 C30 118.3(8)
C29 C30 H30A 109.5
C29 C30 H30B 109.5
H30A C30 H30B 109.5
C29 C30 H30C 109.5
H30A C30 H30C 109.5
H30B C30 H30C 109.5
C26 C31 C32 113.8(8)
C26 C31 H31A 108.8
C32 C31 H31A 108.8
C26 C31 H31B 108.8
C32 C31 H31B 108.8
H31A C31 H31B 107.7
N8 C32 C33 110.6(8)
N8 C32 C31 114.5(8)
C33 C32 C31 108.9(8)
N8 C32 H32 107.5
C33 C32 H32 107.5
C31 C32 H32 107.5
O9 C33 O10 124.3(9)
O9 C33 C32 126.9(10)
O10 C33 C32 108.6(9)
O10 C34 C35 112.2(9)
O10 C34 C37 103.2(9)
C35 C34 C37 113.1(11)
O10 C34 C36 108.3(9)
C35 C34 C36 110.4(10)
C37 C34 C36 109.2(10)
C34 C35 H35A 109.5
C34 C35 H35B 109.5
H35A C35 H35B 109.5
C34 C35 H35C 109.5
H35A C35 H35C 109.5
H35B C35 H35C 109.5
C34 C36 H36A 109.5
C34 C36 H36B 109.5
H36A C36 H36B 109.5
C34 C36 H36C 109.5
H36A C36 H36C 109.5
H36B C36 H36C 109.5
C34 C37 H37A 109.5
C34 C37 H37B 109.5
H37A C37 H37B 109.5
C34 C37 H37C 109.5
H37A C37 H37C 109.5
H37B C37 H37C 109.5
O11 C38 N8 123.7(11)
O11 C38 O12 126.1(10)
N8 C38 O12 110.1(10)
O12 C39 C42 111.3(10)
O12 C39 C41 111.0(10)
C42 C39 C41 115.5(12)
O12 C39 C40 100.8(10)
C42 C39 C40 111.1(12)
C41 C39 C40 106.0(12)
C39 C40 H40A 109.5
C39 C40 H40B 109.5
H40A C40 H40B 109.5
C39 C40 H40C 109.5
H40A C40 H40C 109.5
H40B C40 H40C 109.5
C39 C41 H41A 109.5
C39 C41 H41B 109.5
H41A C41 H41B 109.5
C39 C41 H41C 109.5
H41A C41 H41C 109.5
H41B C41 H41C 109.5
C39 C42 H42A 109.5
C39 C42 H42B 109.5
H42A C42 H42B 109.5
C39 C42 H42C 109.5
H42A C42 H42C 109.5
H42B C42 H42C 109.5
B3 O14 H14O 109.5
C59 O16 C60 121.2(10)
C54 O18 C55 120.3(10)
N10 N9 C43 113.5(6)
N10 N9 B3 123.6(7)
C43 N9 B3 122.9(8)
C50 N10 N9 119.7(7)
C43 N11 H11A 120.0
C43 N11 H11B 120.0
H11A N11 H11B 120.0
C59 N12 C53 123.7(9)
C59 N12 H12N 118.1
C53 N12 H12N 118.1
O14 B3 N9 121.8(9)
O14 B3 C44 123.0(8)
N9 B3 C44 115.0(9)
O13 C43 N11 125.9(9)
O13 C43 N9 117.3(8)
N11 C43 N9 116.7(8)
C49 C44 C45 119.1(8)
C49 C44 B3 118.4(8)
C45 C44 B3 122.4(8)
C46 C45 C44 120.2(9)
C46 C45 H45 119.9
C44 C45 H45 119.9
C45 C46 C47 121.3(8)
C45 C46 H46 119.4
C47 C46 H46 119.4
C46 C47 C48 118.8(9)
C46 C47 C52 122.7(8)
C48 C47 C52 118.5(9)
C47 C48 C49 121.2(9)
C47 C48 H48 119.4
C49 C48 H48 119.4
C44 C49 C48 119.3(8)
C44 C49 C50 119.3(8)
C48 C49 C50 121.4(8)
N10 C50 C49 123.9(8)
N10 C50 C51 115.8(8)
C49 C50 C51 120.3(8)
C50 C51 H51A 109.5
C50 C51 H51B 109.5
H51A C51 H51B 109.5
C50 C51 H51C 109.5
H51A C51 H51C 109.5
H51B C51 H51C 109.5
C53 C52 C47 114.5(8)
C53 C52 H52A 108.6
C47 C52 H52A 108.6
C53 C52 H52B 108.6
C47 C52 H52B 108.6
H52A C52 H52B 107.6
N12 C53 C52 111.4(8)
N12 C53 C54 111.8(8)
C52 C53 C54 110.4(9)
N12 C53 H53 107.7
C52 C53 H53 107.7
C54 C53 H53 107.7
O17 C54 O18 126.4(10)
O17 C54 C53 121.7(10)
O18 C54 C53 111.9(9)
C58 C55 C57 126.4(17)
C58 C55 O18 108.1(13)
C57 C55 O18 113.3(12)
C58 C55 C56 107.2(16)
C57 C55 C56 98.5(14)
O18 C55 C56 99.0(12)
C55 C56 H56A 109.5
C55 C56 H56B 109.5
H56A C56 H56B 109.5
C55 C56 H56C 109.5
H56A C56 H56C 109.5
H56B C56 H56C 109.5
C55 C57 H57A 109.5
C55 C57 H57B 109.5
H57A C57 H57B 109.5
C55 C57 H57C 109.5
H57A C57 H57C 109.5
H57B C57 H57C 109.5
C55 C58 H58A 109.5
C55 C58 H58B 109.5
H58A C58 H58B 109.5
C55 C58 H58C 109.5
H58A C58 H58C 109.5
H58B C58 H58C 109.5
O15 C59 O16 127.0(11)
O15 C59 N12 122.4(10)
O16 C59 N12 110.6(10)
O16 C60 C61 102.1(11)
O16 C60 C63 110.1(11)
C61 C60 C63 111.0(12)
O16 C60 C62 108.9(11)
C61 C60 C62 110.2(12)
C63 C60 C62 113.8(14)
C60 C61 H61A 109.5
C60 C61 H61B 109.5
H61A C61 H61B 109.5
C60 C61 H61C 109.5
H61A C61 H61C 109.5
H61B C61 H61C 109.5
C60 C62 H62A 109.5
C60 C62 H62B 109.5
H62A C62 H62B 109.5
C60 C62 H62C 109.5
H62A C62 H62C 109.5
H62B C62 H62C 109.5
C60 C63 H63A 109.5
C60 C63 H63B 109.5
H63A C63 H63B 109.5
C60 C63 H63C 109.5
H63A C63 H63C 109.5
H63B C63 H63C 109.5
B4 O20 H20O 109.5
C75 O22 C76 122.0(8)
C80 O24 C81 122.2(12)
N14 N13 C64 113.0(7)
N14 N13 B4 124.2(8)
C64 N13 B4 122.8(8)
C71 N14 N13 119.3(7)
C64 N15 H15D 120.0
C64 N15 H15E 120.0
H15D N15 H15E 120.0
C80 N16 C74 118.8(9)
C80 N16 H16N 120.6
C74 N16 H16N 120.6
O20 B4 N13 121.8(9)
O20 B4 C65 123.4(8)
N13 B4 C65 114.7(9)
O19 C64 N15 123.9(8)
O19 C64 N13 118.7(7)
N15 C64 N13 117.3(8)
C70 C65 C66 116.9(9)
C70 C65 B4 119.0(8)
C66 C65 B4 124.0(9)
C67 C66 C65 121.3(9)
C67 C66 H66 119.4
C65 C66 H66 119.4
C68 C67 C66 119.5(8)
C68 C67 H67 120.2
C66 C67 H67 120.2
C69 C68 C67 120.1(9)
C69 C68 C73 121.5(9)
C67 C68 C73 118.3(8)
C68 C69 C70 121.6(9)
C68 C69 H69 119.2
C70 C69 H69 119.2
C69 C70 C65 120.6(8)
C69 C70 C71 121.5(9)
C65 C70 C71 117.9(8)
N14 C71 C70 124.9(9)
N14 C71 C72 114.6(8)
C70 C71 C72 120.4(8)
C71 C72 H72A 109.5
C71 C72 H72B 109.5
H72A C72 H72B 109.5
C71 C72 H72C 109.5
H72A C72 H72C 109.5
H72B C72 H72C 109.5
C68 C73 C74 112.5(9)
C68 C73 H73A 109.1
C74 C73 H73A 109.1
C68 C73 H73B 109.1
C74 C73 H73B 109.1
H73A C73 H73B 107.8
N16 C74 C75 112.8(9)
N16 C74 C73 110.5(8)
C75 C74 C73 108.7(9)
N16 C74 H74 108.2
C75 C74 H74 108.2
C73 C74 H74 108.2
O21 C75 O22 126.7(10)
O21 C75 C74 121.1(9)
O22 C75 C74 112.1(8)
O22 C76 C77 108.8(11)
O22 C76 C78 109.2(11)
C77 C76 C78 115.5(12)
O22 C76 C79 99.6(9)
C77 C76 C79 111.7(12)
C78 C76 C79 110.8(12)
C76 C77 H77A 109.5
C76 C77 H77B 109.5
H77A C77 H77B 109.5
C76 C77 H77C 109.5
H77A C77 H77C 109.5
H77B C77 H77C 109.5
C76 C78 H78A 109.5
C76 C78 H78B 109.5
H78A C78 H78B 109.5
C76 C78 H78C 109.5
H78A C78 H78C 109.5
H78B C78 H78C 109.5
C76 C79 H79A 109.5
C76 C79 H79B 109.5
H79A C79 H79B 109.5
C76 C79 H79C 109.5
H79A C79 H79C 109.5
H79B C79 H79C 109.5
O23 C80 O24 123.8(12)
O23 C80 N16 122.5(13)
O24 C80 N16 113.6(11)
O24 C81 C82 112.0(13)
O24 C81 C84 103.0(14)
C82 C81 C84 111.8(19)
O24 C81 C83 111.6(16)
C82 C81 C83 110.2(15)
C84 C81 C83 108.0(16)
C81 C82 H82A 109.5
C81 C82 H82B 109.5
H82A C82 H82B 109.5
C81 C82 H82C 109.5
H82A C82 H82C 109.5
H82B C82 H82C 109.5
C81 C83 H83A 109.5
C81 C83 H83B 109.5
H83A C83 H83B 109.5
C81 C83 H83C 109.5
H83A C83 H83C 109.5
H83B C83 H83C 109.5
C81 C84 H84A 109.5
C81 C84 H84B 109.5
H84A C84 H84B 109.5
C81 C84 H84C 109.5
H84A C84 H84C 109.5
H84B C84 H84C 109.5
O1S C1S H1S1 109.5
O1S C1S H1S2 109.5
H1S1 C1S H1S2 109.5
O1S C1S H1S3 109.5
H1S1 C1S H1S3 109.5
H1S2 C1S H1S3 109.5
C1S O1S H1S 109.5
C2S O2S H2S 109.5
O2S C2S H2S1 109.5
O2S C2S H2S2 109.5
H2S1 C2S H2S2 109.5
O2S C2S H2S3 109.5
H2S1 C2S H2S3 109.5
H2S2 C2S H2S3 109.5

loop_
_geom_bond_atom_site_label_1
_geom_bond_atom_site_label_2
_geom_bond_distance
O1 C1 1.235(10)
O2 B1 1.373(13)
O2 H2O 0.8400
O3 C12 1.195(12)
O4 C12 1.349(12)
O4 C13 1.485(11)
O5 C17 1.248(13)
O6 C17 1.246(13)
O6 C18 1.472(13)
N1 N2 1.382(10)
N1 C1 1.411(11)
N1 B1 1.429(13)
N2 C8 1.287(11)
N3 C1 1.311(12)
N3 H3A 0.8800
N3 H3B 0.8800
N4 C17 1.391(13)
N4 C11 1.464(13)
N4 H4N 0.8800
B1 C2 1.538(14)
C2 C7 1.377(13)
C2 C3 1.427(14)
C3 C4 1.380(13)
C3 H3 0.9500
C4 C5 1.386(13)
C4 H4 0.9500
C5 C6 1.392(14)
C5 C10 1.497(12)
C6 C7 1.382(12)
C6 H6 0.9500
C7 C8 1.496(13)
C8 C9 1.509(13)
C9 H9A 0.9800
C9 H9B 0.9800
C9 H9C 0.9800
C10 C11 1.530(15)
C10 H10A 0.9900
C10 H10B 0.9900
C11 C12 1.504(13)
C11 H11 1.0000
C13 C14 1.497(17)
C13 C16 1.517(16)
C13 C15 1.518(16)
C14 H14A 0.9800
C14 H14B 0.9800
C14 H14C 0.9800
C15 H15A 0.9800
C15 H15B 0.9800
C15 H15C 0.9800
C16 H16A 0.9800
C16 H16B 0.9800
C16 H16C 0.9800
C18 C19 1.494(19)
C18 C20 1.52(2)
C18 C21 1.523(17)
C19 H19A 0.9800
C19 H19B 0.9800
C19 H19C 0.9800
C20 H20A 0.9800
C20 H20B 0.9800
C20 H20C 0.9800
C21 H21A 0.9800
C21 H21B 0.9800
C21 H21C 0.9800
O7 C22 1.238(10)
O8 B2 1.325(12)
O8 H8O 0.8400
O9 C33 1.190(13)
O10 C33 1.358(14)
O10 C34 1.477(12)
O11 C38 1.207(13)
O12 C38 1.351(14)
O12 C39 1.459(13)
N5 N6 1.398(10)
N5 C22 1.418(11)
N5 B2 1.482(13)
N6 C29 1.286(11)
N7 C22 1.311(11)
N7 H7A 0.8800
N7 H7B 0.8800
N8 C38 1.350(13)
N8 C32 1.431(13)
N8 H8N 0.8800
B2 C23 1.529(13)
C23 C24 1.405(14)
C23 C28 1.417(13)
C24 C25 1.382(13)
C24 H24 0.9500
C25 C26 1.393(14)
C25 H25 0.9500
C26 C27 1.364(14)
C26 C31 1.512(13)
C27 C28 1.405(12)
C27 H27 0.9500
C28 C29 1.432(14)
C29 C30 1.502(13)
C30 H30A 0.9800
C30 H30B 0.9800
C30 H30C 0.9800
C31 C32 1.557(15)
C31 H31A 0.9900
C31 H31B 0.9900
C32 C33 1.509(13)
C32 H32 1.0000
C34 C35 1.484(16)
C34 C37 1.508(18)
C34 C36 1.540(17)
C35 H35A 0.9800
C35 H35B 0.9800
C35 H35C 0.9800
C36 H36A 0.9800
C36 H36B 0.9800
C36 H36C 0.9800
C37 H37A 0.9800
C37 H37B 0.9800
C37 H37C 0.9800
C39 C42 1.463(17)
C39 C41 1.50(2)
C39 C40 1.560(19)
C40 H40A 0.9800
C40 H40B 0.9800
C40 H40C 0.9800
C41 H41A 0.9800
C41 H41B 0.9800
C41 H41C 0.9800
C42 H42A 0.9800
C42 H42B 0.9800
C42 H42C 0.9800
O13 C43 1.244(11)
O14 B3 1.358(13)
O14 H14O 0.8400
O15 C59 1.197(13)
O16 C59 1.337(13)
O16 C60 1.455(15)
O17 C54 1.208(13)
O18 C54 1.292(13)
O18 C55 1.451(14)
N9 N10 1.390(10)
N9 C43 1.429(12)
N9 B3 1.452(12)
N10 C50 1.291(12)
N11 C43 1.304(11)
N11 H11A 0.8800
N11 H11B 0.8800
N12 C59 1.354(14)
N12 C53 1.462(13)
N12 H12N 0.8800
B3 C44 1.533(14)
C44 C49 1.380(13)
C44 C45 1.410(12)
C45 C46 1.365(13)
C45 H45 0.9500
C46 C47 1.372(13)
C46 H46 0.9500
C47 C48 1.384(12)
C47 C52 1.547(14)
C48 C49 1.393(13)
C48 H48 0.9500
C49 C50 1.481(12)
C50 C51 1.501(14)
C51 H51A 0.9800
C51 H51B 0.9800
C51 H51C 0.9800
C52 C53 1.486(15)
C52 H52A 0.9900
C52 H52B 0.9900
C53 C54 1.518(13)
C53 H53 1.0000
C55 C58 1.34(2)
C55 C57 1.419(19)
C55 C56 1.62(2)
C56 H56A 0.9800
C56 H56B 0.9800
C56 H56C 0.9800
C57 H57A 0.9800
C57 H57B 0.9800
C57 H57C 0.9800
C58 H58A 0.9800
C58 H58B 0.9800
C58 H58C 0.9800
C60 C61 1.507(19)
C60 C63 1.522(19)
C60 C62 1.53(2)
C61 H61A 0.9800
C61 H61B 0.9800
C61 H61C 0.9800
C62 H62A 0.9800
C62 H62B 0.9800
C62 H62C 0.9800
C63 H63A 0.9800
C63 H63B 0.9800
C63 H63C 0.9800
O19 C64 1.240(11)
O20 B4 1.349(13)
O20 H20O 0.8400
O21 C75 1.181(12)
O22 C75 1.308(12)
O22 C76 1.475(14)
O23 C80 1.254(16)
O24 C80 1.302(16)
O24 C81 1.462(18)
N13 N14 1.376(11)
N13 C64 1.407(12)
N13 B4 1.466(12)
N14 C71 1.295(12)
N15 C64 1.314(11)
N15 H15D 0.8800
N15 H15E 0.8800
N16 C80 1.317(15)
N16 C74 1.461(14)
N16 H16N 0.8800
B4 C65 1.513(15)
C65 C70 1.411(13)
C65 C66 1.422(12)
C66 C67 1.398(13)
C66 H66 0.9500
C67 C68 1.396(14)
C67 H67 0.9500
C68 C69 1.358(13)
C68 C73 1.500(13)
C69 C70 1.395(14)
C69 H69 0.9500
C70 C71 1.473(12)
C71 C72 1.479(13)
C72 H72A 0.9800
C72 H72B 0.9800
C72 H72C 0.9800
C73 C74 1.553(15)
C73 H73A 0.9900
C73 H73B 0.9900
C74 C75 1.538(14)
C74 H74 1.0000
C76 C77 1.48(2)
C76 C78 1.507(18)
C76 C79 1.566(17)
C77 H77A 0.9800
C77 H77B 0.9800
C77 H77C 0.9800
C78 H78A 0.9800
C78 H78B 0.9800
C78 H78C 0.9800
C79 H79A 0.9800
C79 H79B 0.9800
C79 H79C 0.9800
C81 C82 1.52(2)
C81 C84 1.52(3)
C81 C83 1.59(3)
C82 H82A 0.9800
C82 H82B 0.9800
C82 H82C 0.9800
C83 H83A 0.9800
C83 H83B 0.9800
C83 H83C 0.9800
C84 H84A 0.9800
C84 H84B 0.9800
C84 H84C 0.9800
C1S O1S 1.356(16)
C1S H1S1 0.9800
C1S H1S2 0.9800
C1S H1S3 0.9800
O1S H1S 0.8400
O2S C2S 1.30(3)
O2S H2S 0.8400
C2S H2S1 0.9800
C2S H2S2 0.9800
C2S H2S3 0.9800

loop_
_geom_hbond_atom_site_label_D
_geom_hbond_atom_site_label_H
_geom_hbond_atom_site_label_A
_geom_hbond_distance_DH
_geom_hbond_distance_HA
_geom_hbond_distance_DA
_geom_hbond_angle_DHA
_geom_hbond_site_symmetry_A
O2 H2O O1 0.84 1.89 2.609(9) 142.5 .
N3 H3A O7 0.88 2.04 2.917(10) 176.7 1_455
N3 H3B O20 0.88 2.18 2.969(10) 149.3 1_545
O8 H8O O7 0.84 1.90 2.584(9) 137.3 .
N7 H7A O1 0.88 1.99 2.872(10) 177.1 1_655
N7 H7B O14 0.88 2.17 2.945(10) 146.1 1_655
N8 H8N O15 0.88 2.09 2.941(12) 161.2 .
O14 H14O O13 0.84 1.98 2.586(8) 128.5 .
N11 H11A O19 0.88 2.02 2.895(10) 173.2 1_455
N11 H11B O8 0.88 2.15 2.907(10) 143.8 1_465
O20 H20O O19 0.84 1.91 2.607(8) 139.4 .
N15 H15D O13 0.88 2.00 2.875(9) 177.1 1_655
N15 H15E O2 0.88 2.23 2.929(10) 136.4 .
N16 H16N O1S 0.88 2.19 2.951(12) 144.9 .
O1S H1S O5 0.84 1.87 2.708(12) 172.2 1_455
O2S H2S O11 0.84 2.26 2.757(15) 118.0 1_565

loop_
_geom_torsion_atom_site_label_1
_geom_torsion_atom_site_label_2
_geom_torsion_atom_site_label_3
_geom_torsion_atom_site_label_4
_geom_torsion
C1 N1 N2 C8 -179.3(9)
B1 N1 N2 C8 -0.5(14)
N2 N1 B1 O2 178.8(9)
C1 N1 B1 O2 -2.5(16)
N2 N1 B1 C2 3.0(15)
C1 N1 B1 C2 -178.3(9)
N2 N1 C1 O1 179.6(9)
B1 N1 C1 O1 0.8(15)
N2 N1 C1 N3 -1.6(12)
B1 N1 C1 N3 179.6(10)
O2 B1 C2 C7 -179.4(10)
N1 B1 C2 C7 -3.7(14)
O2 B1 C2 C3 4.0(17)
N1 B1 C2 C3 179.7(10)
C7 C2 C3 C4 0.6(15)
B1 C2 C3 C4 177.3(10)
C2 C3 C4 C5 1.5(17)
C3 C4 C5 C6 -2.3(16)
C3 C4 C5 C10 -176.9(10)
C4 C5 C6 C7 1.0(16)
C10 C5 C6 C7 175.8(10)
C3 C2 C7 C6 -1.9(15)
B1 C2 C7 C6 -178.7(10)
C3 C2 C7 C8 178.9(9)
B1 C2 C7 C8 2.0(14)
C5 C6 C7 C2 1.2(16)
C5 C6 C7 C8 -179.6(10)
N1 N2 C8 C7 -1.5(14)
N1 N2 C8 C9 178.1(8)
C2 C7 C8 N2 0.6(15)
C6 C7 C8 N2 -178.6(10)
C2 C7 C8 C9 -178.9(9)
C6 C7 C8 C9 1.9(15)
C4 C5 C10 C11 100.2(11)
C6 C5 C10 C11 -74.3(13)
C17 N4 C11 C12 -133.5(10)
C17 N4 C11 C10 105.6(11)
C5 C10 C11 N4 -62.9(11)
C5 C10 C11 C12 175.2(9)
C13 O4 C12 O3 -10.6(16)
C13 O4 C12 C11 172.0(9)
N4 C11 C12 O3 -34.3(15)
C10 C11 C12 O3 86.7(13)
N4 C11 C12 O4 143.1(9)
C10 C11 C12 O4 -95.8(10)
C12 O4 C13 C14 -62.6(13)
C12 O4 C13 C16 179.6(9)
C12 O4 C13 C15 61.6(12)
C18 O6 C17 O5 2.0(19)
C18 O6 C17 N4 -178.1(10)
C11 N4 C17 O6 8.8(15)
C11 N4 C17 O5 -171.3(10)
C17 O6 C18 C19 -179.1(12)
C17 O6 C18 C20 -61.4(14)
C17 O6 C18 C21 64.2(15)
C22 N5 N6 C29 -178.4(8)
B2 N5 N6 C29 -0.3(13)
N6 N5 B2 O8 177.1(9)
C22 N5 B2 O8 -5.1(15)
N6 N5 B2 C23 0.0(13)
C22 N5 B2 C23 177.9(9)
N6 N5 C22 O7 -179.1(8)
B2 N5 C22 O7 2.9(13)
N6 N5 C22 N7 2.3(11)
B2 N5 C22 N7 -175.7(9)
O8 B2 C23 C24 3.8(17)
N5 B2 C23 C24 -179.2(9)
O8 B2 C23 C28 -177.9(10)
N5 B2 C23 C28 -0.9(13)
C28 C23 C24 C25 -1.3(16)
B2 C23 C24 C25 177.0(10)
C23 C24 C25 C26 1.6(17)
C24 C25 C26 C27 -2.0(16)
C24 C25 C26 C31 178.8(10)
C25 C26 C27 C28 2.2(15)
C31 C26 C27 C28 -178.6(9)
C26 C27 C28 C23 -1.9(15)
C26 C27 C28 C29 179.0(10)
C24 C23 C28 C27 1.4(14)
B2 C23 C28 C27 -177.0(9)
C24 C23 C28 C29 -179.4(10)
B2 C23 C28 C29 2.2(14)
N5 N6 C29 C28 1.7(15)
N5 N6 C29 C30 -180.0(8)
C27 C28 C29 N6 176.4(9)
C23 C28 C29 N6 -2.7(16)
C27 C28 C29 C30 -1.9(15)
C23 C28 C29 C30 179.0(9)
C27 C26 C31 C32 95.3(11)
C25 C26 C31 C32 -85.5(12)
C38 N8 C32 C33 -144.7(10)
C38 N8 C32 C31 91.8(12)
C26 C31 C32 N8 -47.1(12)
C26 C31 C32 C33 -171.5(9)
C34 O10 C33 O9 -2.2(17)
C34 O10 C33 C32 -177.3(9)
N8 C32 C33 O9 137.7(12)
C31 C32 C33 O9 -95.7(14)
N8 C32 C33 O10 -47.4(12)
C31 C32 C33 O10 79.2(11)
C33 O10 C34 C35 60.1(14)
C33 O10 C34 C37 -177.8(10)
C33 O10 C34 C36 -62.0(13)
C32 N8 C38 O11 1.5(17)
C32 N8 C38 O12 -178.9(9)
C39 O12 C38 O11 -14.8(18)
C39 O12 C38 N8 165.7(10)
C38 O12 C39 C42 -62.5(16)
C38 O12 C39 C41 67.7(14)
C38 O12 C39 C40 179.7(11)
C43 N9 N10 C50 179.3(9)
B3 N9 N10 C50 1.2(14)
N10 N9 B3 O14 -178.2(9)
C43 N9 B3 O14 3.9(15)
N10 N9 B3 C44 -2.8(14)
C43 N9 B3 C44 179.3(9)
N10 N9 C43 O13 178.0(8)
B3 N9 C43 O13 -3.8(14)
N10 N9 C43 N11 1.5(12)
B3 N9 C43 N11 179.6(9)
O14 B3 C44 C49 176.1(9)
N9 B3 C44 C49 0.8(14)
O14 B3 C44 C45 -4.0(16)
N9 B3 C44 C45 -179.4(9)
C49 C44 C45 C46 -0.2(15)
B3 C44 C45 C46 179.9(10)
C44 C45 C46 C47 -0.8(15)
C45 C46 C47 C48 1.5(15)
C45 C46 C47 C52 -177.0(9)
C46 C47 C48 C49 -1.1(15)
C52 C47 C48 C49 177.5(9)
C45 C44 C49 C48 0.6(14)
B3 C44 C49 C48 -179.5(9)
C45 C44 C49 C50 -177.4(9)
B3 C44 C49 C50 2.5(14)
C47 C48 C49 C44 0.1(15)
C47 C48 C49 C50 178.0(9)
N9 N10 C50 C49 2.5(15)
N9 N10 C50 C51 -177.7(9)
C44 C49 C50 N10 -4.4(15)
C48 C49 C50 N10 177.6(10)
C44 C49 C50 C51 175.8(9)
C48 C49 C50 C51 -2.2(15)
C46 C47 C52 C53 98.9(11)
C48 C47 C52 C53 -79.6(11)
C59 N12 C53 C52 169.5(8)
C59 N12 C53 C54 -66.4(12)
C47 C52 C53 N12 -49.9(10)
C47 C52 C53 C54 -174.7(8)
C55 O18 C54 O17 -1(2)
C55 O18 C54 C53 -179.8(11)
N12 C53 C54 O17 -17.3(16)
C52 C53 C54 O17 107.3(13)
N12 C53 C54 O18 161.5(9)
C52 C53 C54 O18 -73.9(11)
C54 O18 C55 C58 85.0(18)
C54 O18 C55 C57 -60.1(19)
C54 O18 C55 C56 -163.5(12)
C60 O16 C59 O15 -6.8(16)
C60 O16 C59 N12 173.6(9)
C53 N12 C59 O15 173.2(9)
C53 N12 C59 O16 -7.3(12)
C59 O16 C60 C61 -176.5(9)
C59 O16 C60 C63 65.5(14)
C59 O16 C60 C62 -59.9(14)
C64 N13 N14 C71 -179.1(9)
B4 N13 N14 C71 1.3(15)
N14 N13 B4 O20 -177.4(9)
C64 N13 B4 O20 3.0(16)
N14 N13 B4 C65 -1.3(14)
C64 N13 B4 C65 179.1(9)
N14 N13 C64 O19 176.7(8)
B4 N13 C64 O19 -3.7(14)
N14 N13 C64 N15 -0.4(12)
B4 N13 C64 N15 179.2(9)
O20 B4 C65 C70 176.6(9)
N13 B4 C65 C70 0.5(14)
O20 B4 C65 C66 -3.5(17)
N13 B4 C65 C66 -179.6(9)
C70 C65 C66 C67 -0.3(14)
B4 C65 C66 C67 179.8(10)
C65 C66 C67 C68 0.3(15)
C66 C67 C68 C69 0.0(15)
C66 C67 C68 C73 -177.4(10)
C67 C68 C69 C70 -0.3(16)
C73 C68 C69 C70 177.0(10)
C68 C69 C70 C65 0.3(16)
C68 C69 C70 C71 180.0(9)
C66 C65 C70 C69 0.0(14)
B4 C65 C70 C69 180.0(10)
C66 C65 C70 C71 -179.7(9)
B4 C65 C70 C71 0.2(14)
N13 N14 C71 C70 -0.4(16)
N13 N14 C71 C72 177.5(8)
C69 C70 C71 N14 179.9(10)
C65 C70 C71 N14 -0.3(15)
C69 C70 C71 C72 2.1(15)
C65 C70 C71 C72 -178.2(9)
C69 C68 C73 C74 110.6(11)
C67 C68 C73 C74 -72.0(12)
C80 N16 C74 C75 -62.4(14)
C80 N16 C74 C73 175.7(10)
C68 C73 C74 N16 -53.2(11)
C68 C73 C74 C75 -177.5(8)
C76 O22 C75 O21 -0.8(19)
C76 O22 C75 C74 -176.1(10)
N16 C74 C75 O21 157.9(12)
C73 C74 C75 O21 -79.2(14)
N16 C74 C75 O22 -26.5(13)
C73 C74 C75 O22 96.4(11)
C75 O22 C76 C77 65.5(15)
C75 O22 C76 C78 -61.5(15)
C75 O22 C76 C79 -177.6(10)
C81 O24 C80 O23 6(2)
C81 O24 C80 N16 -178.5(13)
C74 N16 C80 O23 -10(2)
C74 N16 C80 O24 174.1(10)
C80 O24 C81 C82 64(2)
C80 O24 C81 C84 -175.8(16)
C80 O24 C81 C83 -60.1(19)
